data_7043011
loop_
_publ_author_name
'Hill, Anthony'
'Ward, Jas S.'

_publ_section_title
;
 Synthetic and Structural Studies of Phosphine Coordinated Boronium Salts
;
_journal_name_full 'Dalton Trans.'
_journal_paper_doi 10.1039/C7DT01023K
_journal_year 2017
_chemical_compound_source 'Research School of Chemistry'
_chemical_formula_moiety 'C20 H21 B1 Br1 N1 P1, Br1, 2(C1 H1 Cl3)'
_chemical_formula_sum 'C22 H23 B Br2 Cl6 N P'
_chemical_formula_weight 715.74
_chemical_properties_physical 'Air-sensitive, Moisture-sensitive'
_space_group_IT_number 14
_symmetry_cell_setting monoclinic
_symmetry_space_group_name_Hall '-P 2yab'
_symmetry_space_group_name_H-M 'P 1 21/a 1'
_atom_sites_solution_hydrogens difmap
_atom_sites_solution_primary other
_audit_creation_date 13-07-22
_audit_creation_method CRYSTALS_ver_14.23
_audit_update_record
;
2015-04-08 deposited with the CCDC.
2017-05-12 downloaded from the CCDC.
;
_cell_angle_alpha 90
_cell_angle_beta 109.0115(15)
_cell_angle_gamma 90
_cell_formula_units_Z 4
_cell_length_a 14.6204(2)
_cell_length_b 14.0880(3)
_cell_length_c 14.7554(3)
_cell_measurement_reflns_used 26216
_cell_measurement_temperature 200
_cell_measurement_theta_max 27
_cell_measurement_theta_min 2.55
_cell_volume 2873.42(10)
_computing_cell_refinement 'DENZO/SCALEPACK (Otwinowski & Minor, 1997)'
_computing_data_collection 'COLLECT (Nonius, 2001).'
_computing_data_reduction 'DENZO/SCALEPACK (Otwinowski & Minor, 1997)'
_computing_molecular_graphics 'Ortep-3 for windows (Farrugia, 1997)'
_computing_publication_material 'CRYSTALS (Betteridge et al., 2003)'
_computing_structure_refinement 'CRYSTALS (Betteridge et al., 2003)'
_computing_structure_solution 'Superflip (Palatinus & Chapuis, 2007)'
_diffrn_ambient_temperature 200
_diffrn_measured_fraction_theta_full 0.998
_diffrn_measured_fraction_theta_max 0.998
_diffrn_measurement_device Area
_diffrn_measurement_device_type 'Nonius KappaCCD'
_diffrn_measurement_method \w
_diffrn_radiation_monochromator graphite
_diffrn_radiation_type 'Mo K\a'
_diffrn_radiation_wavelength 0.71073
_diffrn_reflns_av_R_equivalents 0.078
_diffrn_reflns_limit_h_max 18
_diffrn_reflns_limit_h_min -18
_diffrn_reflns_limit_k_max 18
_diffrn_reflns_limit_k_min -18
_diffrn_reflns_limit_l_max 18
_diffrn_reflns_limit_l_min -19
_diffrn_reflns_number 52435
_diffrn_reflns_theta_full 27.498
_diffrn_reflns_theta_max 27.498
_diffrn_reflns_theta_min 2.792
_diffrn_standards_number 0
_exptl_absorpt_coefficient_mu 3.448
_exptl_absorpt_correction_T_max 0.614
_exptl_absorpt_correction_T_min 0.384
_exptl_absorpt_correction_type integration
_exptl_absorpt_process_details
;
Gaussian integration (Coppens, 1970)
;
_exptl_crystal_colour colourless
_exptl_crystal_density_diffrn 1.654
_exptl_crystal_density_method 'not measured'
_exptl_crystal_description block
_exptl_crystal_F_000 1416
_exptl_crystal_recrystallization_method 'Re-crystallisation from solvent: chloroform/pentane'
_exptl_crystal_size_max 0.290
_exptl_crystal_size_mid 0.280
_exptl_crystal_size_min 0.160
_refine_diff_density_max 1.93
_refine_diff_density_min -1.01
_refine_ls_extinction_method None
_refine_ls_goodness_of_fit_ref 0.9651
_refine_ls_hydrogen_treatment constr
_refine_ls_matrix_type full
_refine_ls_number_parameters 298
_refine_ls_number_reflns 6590
_refine_ls_number_restraints 0
_refine_ls_R_factor_all 0.0733
_refine_ls_R_factor_gt 0.0426
_refine_ls_shift/su_max 0.0009067
_refine_ls_shift/su_mean 0.0000253
_refine_ls_structure_factor_coef Fsqd
_refine_ls_weighting_details
;
 Method= Modified Sheldrick 
 w=1/[\s^2^(F^2^) + ( 0.05P)^2^ + 4.58P] 
 ,where P=(max(Fo^2^,0) + 2Fc^2^)/3 
;
_refine_ls_weighting_scheme calc
_refine_ls_wR_factor_all 0.1020
_refine_ls_wR_factor_gt 0.0900
_refine_ls_wR_factor_ref 0.1020
_reflns_limit_h_max 17
_reflns_limit_h_min -18
_reflns_limit_k_max 18
_reflns_limit_k_min 0
_reflns_limit_l_max 19
_reflns_limit_l_min 0
_reflns_number_gt 4632
_reflns_number_total 6590
_reflns_threshold_expression I>2.0\s(I)
_oxford_diffrn_Wilson_B_factor 3.10
_oxford_diffrn_Wilson_scale 57.53
_oxford_refine_ls_r_factor_ref 0.0733
_oxford_refine_ls_scale 0.18680(9)
_oxford_reflns_number_all 6590
_oxford_reflns_threshold_expression_ref I>-10.0\s(I)
_oxford_structure_analysis_title 'jas124 At 9:13 on 22/ 7'
_cod_data_source_file c7dt01023k2.cif
_cod_data_source_block jas124
_cod_depositor_comments
;
The following automatic conversions were performed:

'_atom_sites_solution_primary' value 'Other' changed to 'other'
according to
/home/data/users/saulius/crontab/automatic-downloads/rss-feeds/RSC/lib/dictionaries/cif_core.dic
dictionary named 'cif_core.dic' version 2.4.2 from 2011-04-26.

Automatic conversion script
Id: cif_fix_values 4973 2017-02-22 13:04:09Z antanas 
;
_cod_original_sg_symbol_H-M 'P 21/a '
_cod_original_formula_sum 'C22 H23 B1 Br2 Cl6 N1 P1'
_cod_database_code 7043011

loop_
_symmetry_equiv_pos_as_xyz
x,y,z
-x,-y,-z
x+1/2,-y+1/2,z
-x+1/2,y+1/2,-z

loop_
_atom_site_label
_atom_site_type_symbol
_atom_site_fract_x
_atom_site_fract_y
_atom_site_fract_z
_atom_site_U_iso_or_equiv
_atom_site_occupancy
_atom_site_adp_type
_atom_site_refinement_flags_posn
B1 B 0.1596(3) 0.1257(3) 0.1612(3) 0.0281 1.0000 Uani .
Br1 Br 0.17617(3) 0.06539(3) 0.04635(3) 0.0391 1.0000 Uani .
Br2 Br 0.46137(3) 0.67026(3) 0.30967(3) 0.0368 1.0000 Uani .
Cl1 Cl 0.09884(8) 0.55588(9) 0.30192(10) 0.0605 1.0000 Uani .
Cl2 Cl -0.09936(10) 0.54430(12) 0.18027(10) 0.0760 1.0000 Uani .
Cl3 Cl -0.05249(10) 0.52764(11) 0.38406(10) 0.0721 1.0000 Uani .
Cl4 Cl 0.27954(8) 0.75420(10) 0.39606(8) 0.0545 1.0000 Uani .
Cl5 Cl 0.20470(9) 0.69288(10) 0.54529(9) 0.0594 1.0000 Uani .
Cl6 Cl 0.23648(12) 0.89212(11) 0.52139(9) 0.0753 1.0000 Uani .
N1 N 0.1024(2) 0.0595(2) 0.2148(2) 0.0267 1.0000 Uani .
P1 P 0.08022(6) 0.23970(6) 0.13974(6) 0.0251 1.0000 Uani .
C1 C 0.0517(2) 0.2178(2) 0.2472(2) 0.0273 1.0000 Uani .
C2 C 0.0687(2) 0.1241(2) 0.2779(2) 0.0265 1.0000 Uani .
C3 C 0.0528(3) 0.0931(3) 0.3601(3) 0.0334 1.0000 Uani .
C4 C 0.0224(3) 0.1594(3) 0.4139(3) 0.0416 1.0000 Uani .
C5 C 0.0080(3) 0.2534(3) 0.3861(3) 0.0403 1.0000 Uani .
C6 C 0.0212(3) 0.2832(3) 0.3027(3) 0.0347 1.0000 Uani .
C11 C -0.0287(2) 0.2410(2) 0.0375(2) 0.0256 1.0000 Uani .
C12 C -0.0214(3) 0.2416(2) -0.0547(3) 0.0298 1.0000 Uani .
C13 C -0.1041(3) 0.2397(3) -0.1338(3) 0.0337 1.0000 Uani .
C14 C -0.1939(3) 0.2352(3) -0.1222(3) 0.0386 1.0000 Uani .
C15 C -0.2016(3) 0.2330(3) -0.0313(3) 0.0392 1.0000 Uani .
C16 C -0.1192(2) 0.2371(3) 0.0491(3) 0.0324 1.0000 Uani .
C21 C 0.1455(2) 0.3496(2) 0.1459(3) 0.0268 1.0000 Uani .
C22 C 0.1119(3) 0.4207(3) 0.0789(3) 0.0312 1.0000 Uani .
C23 C 0.1650(3) 0.5036(3) 0.0870(3) 0.0356 1.0000 Uani .
C24 C 0.2506(3) 0.5160(3) 0.1614(3) 0.0356 1.0000 Uani .
C25 C 0.2837(3) 0.4453(3) 0.2286(3) 0.0376 1.0000 Uani .
C26 C 0.2322(3) 0.3614(3) 0.2216(3) 0.0352 1.0000 Uani .
C31 C 0.0158(3) 0.0096(3) 0.1469(3) 0.0317 1.0000 Uani .
C41 C 0.1705(3) -0.0153(3) 0.2722(3) 0.0357 1.0000 Uani .
C101 C -0.0209(3) 0.5820(3) 0.2915(3) 0.0436 1.0000 Uani .
C201 C 0.2018(3) 0.7829(4) 0.4608(3) 0.0486 1.0000 Uani .
H1 H 0.2315 0.1425 0.2121 0.0343 1.0000 Uiso R
H31 H 0.0617 0.0299 0.3791 0.0428 1.0000 Uiso R
H41 H 0.0110 0.1397 0.4696 0.0491 1.0000 Uiso R
H51 H -0.0106 0.2970 0.4238 0.0481 1.0000 Uiso R
H61 H 0.0099 0.3462 0.2832 0.0430 1.0000 Uiso R
H121 H 0.0389 0.2431 -0.0630 0.0369 1.0000 Uiso R
H131 H -0.0990 0.2408 -0.1945 0.0419 1.0000 Uiso R
H141 H -0.2492 0.2333 -0.1761 0.0469 1.0000 Uiso R
H151 H -0.2624 0.2293 -0.0236 0.0478 1.0000 Uiso R
H161 H -0.1249 0.2370 0.1099 0.0391 1.0000 Uiso R
H221 H 0.0541 0.4133 0.0284 0.0381 1.0000 Uiso R
H231 H 0.1432 0.5515 0.0421 0.0423 1.0000 Uiso R
H241 H 0.2859 0.5716 0.1660 0.0441 1.0000 Uiso R
H251 H 0.3408 0.4535 0.2793 0.0452 1.0000 Uiso R
H261 H 0.2549 0.3136 0.2662 0.0434 1.0000 Uiso R
H311 H -0.0160 -0.0264 0.1837 0.0489 1.0000 Uiso R
H312 H -0.0283 0.0551 0.1079 0.0489 1.0000 Uiso R
H313 H 0.0369 -0.0324 0.1063 0.0489 1.0000 Uiso R
H411 H 0.1355 -0.0599 0.2982 0.0539 1.0000 Uiso R
H412 H 0.2205 0.0140 0.3238 0.0539 1.0000 Uiso R
H413 H 0.2000 -0.0480 0.2309 0.0540 1.0000 Uiso R
H1011 H -0.0273 0.6507 0.2962 0.0519 1.0000 Uiso R
H2011 H 0.1358 0.7888 0.4164 0.0609 1.0000 Uiso R

loop_
_atom_site_aniso_label
_atom_site_aniso_U_11
_atom_site_aniso_U_22
_atom_site_aniso_U_33
_atom_site_aniso_U_23
_atom_site_aniso_U_13
_atom_site_aniso_U_12
B1 0.031(2) 0.022(2) 0.033(2) 0.0018(17) 0.0118(17) -0.0007(16)
Br1 0.0426(2) 0.0406(2) 0.0378(2) -0.00393(18) 0.01816(17) 0.00285(17)
Br2 0.0319(2) 0.0339(2) 0.0461(2) -0.00956(18) 0.01454(16) -0.00362(15)
Cl1 0.0452(6) 0.0630(8) 0.0735(8) -0.0017(7) 0.0195(6) -0.0011(5)
Cl2 0.0643(8) 0.0952(11) 0.0525(7) -0.0077(7) -0.0028(6) 0.0017(7)
Cl3 0.0777(9) 0.0861(10) 0.0638(8) 0.0110(7) 0.0382(7) 0.0054(7)
Cl4 0.0438(6) 0.0826(9) 0.0380(6) 0.0011(6) 0.0145(5) -0.0003(5)
Cl5 0.0524(7) 0.0770(9) 0.0533(7) 0.0174(6) 0.0233(6) 0.0108(6)
Cl6 0.1025(11) 0.0681(9) 0.0484(7) -0.0035(7) 0.0154(7) 0.0096(8)
N1 0.0296(15) 0.0231(15) 0.0267(15) -0.0008(12) 0.0083(12) -0.0015(12)
P1 0.0252(4) 0.0239(5) 0.0267(5) 0.0004(4) 0.0088(4) -0.0014(3)
C1 0.0272(17) 0.0286(19) 0.0262(18) -0.0020(15) 0.0089(14) -0.0040(14)
C2 0.0237(17) 0.0276(19) 0.0262(18) -0.0018(15) 0.0053(14) -0.0046(13)
C3 0.035(2) 0.036(2) 0.030(2) 0.0031(17) 0.0112(16) -0.0045(16)
C4 0.038(2) 0.059(3) 0.031(2) 0.001(2) 0.0165(17) -0.0093(19)
C5 0.040(2) 0.047(3) 0.039(2) -0.012(2) 0.0187(18) -0.0047(18)
C6 0.037(2) 0.032(2) 0.039(2) -0.0054(17) 0.0166(17) 0.0000(16)
C11 0.0277(17) 0.0199(17) 0.0280(18) 0.0011(14) 0.0073(14) 0.0010(13)
C12 0.0339(19) 0.0251(18) 0.0315(19) 0.0000(16) 0.0123(15) -0.0008(15)
C13 0.042(2) 0.029(2) 0.0278(19) -0.0009(16) 0.0086(16) -0.0010(16)
C14 0.039(2) 0.029(2) 0.038(2) -0.0018(17) -0.0014(17) 0.0011(16)
C15 0.0279(19) 0.041(2) 0.047(2) -0.0019(19) 0.0105(17) -0.0001(16)
C16 0.0303(18) 0.033(2) 0.036(2) 0.0005(17) 0.0139(16) 0.0003(15)
C21 0.0260(17) 0.0252(18) 0.0305(19) -0.0026(15) 0.0109(14) -0.0026(13)
C22 0.0304(18) 0.029(2) 0.032(2) 0.0022(16) 0.0082(15) -0.0038(15)
C23 0.041(2) 0.0234(19) 0.043(2) 0.0061(17) 0.0146(18) -0.0023(16)
C24 0.0294(19) 0.031(2) 0.048(2) -0.0024(18) 0.0143(17) -0.0086(15)
C25 0.0300(19) 0.038(2) 0.041(2) -0.0031(18) 0.0060(16) -0.0069(16)
C26 0.035(2) 0.032(2) 0.036(2) 0.0007(17) 0.0088(17) -0.0040(16)
C31 0.0343(19) 0.0259(19) 0.033(2) -0.0031(16) 0.0088(16) -0.0068(15)
C41 0.038(2) 0.030(2) 0.038(2) 0.0088(17) 0.0092(17) 0.0033(16)
C101 0.048(2) 0.036(2) 0.045(2) 0.0017(19) 0.0127(19) 0.0042(18)
C201 0.039(2) 0.068(3) 0.035(2) 0.003(2) 0.0070(18) 0.008(2)

loop_
_atom_type_symbol
_atom_type_scat_dispersion_real
_atom_type_scat_dispersion_imag
_atom_type_scat_Cromer_Mann_a1
_atom_type_scat_Cromer_Mann_b1
_atom_type_scat_Cromer_Mann_a2
_atom_type_scat_Cromer_Mann_b2
_atom_type_scat_Cromer_Mann_a3
_atom_type_scat_Cromer_Mann_b3
_atom_type_scat_Cromer_Mann_a4
_atom_type_scat_Cromer_Mann_b4
_atom_type_scat_Cromer_Mann_c
_atom_type_scat_source
C 0.0033 0.0016 2.3100 20.8439 1.0200 10.2075 1.5886 0.5687 0.8650 51.6512 0.2156 'International Tables Vol C 4.2.6.8 and 6.1.1.4'
H 0.0000 0.0000 0.4930 10.5109 0.3229 26.1257 0.1402 3.1424 0.0408 57.7998 0.0030 'International Tables Vol C 4.2.6.8 and 6.1.1.4'
B 0.0013 0.0007 2.0545 23.2185 1.3326 1.0210 1.0979 60.3498 0.7068 0.1403 -0.1932 'International Tables Vol C 4.2.6.8 and 6.1.1.4'
Br -0.2901 2.4595 17.1789 2.1723 5.2358 16.5796 5.6377 0.2609 3.9851 41.4328 2.9557 'International Tables Vol C 4.2.6.8 and 6.1.1.4'
Cl 0.1484 0.1585 11.4604 0.0104 7.1964 1.1662 6.2556 18.5194 1.6455 47.7784 -9.5574 'International Tables Vol C 4.2.6.8 and 6.1.1.4'
N 0.0061 0.0033 12.2126 0.0057 3.1322 9.8933 2.0125 28.9975 1.1663 0.5826 -11.5290 'International Tables Vol C 4.2.6.8 and 6.1.1.4'
P 0.1023 0.0942 6.4345 1.9067 4.1791 27.1570 1.7800 0.5260 1.4908 68.1645 1.1149 'International Tables Vol C 4.2.6.8 and 6.1.1.4'

loop_
_exptl_crystal_face_index_h
_exptl_crystal_face_index_k
_exptl_crystal_face_index_l
_exptl_crystal_face_perp_dist
0 0 1 0.080
0 0 -1 0.080
9 10 0 0.112
-1 1 0 0.155
-12 -13 0 0.177
9 -10 0 0.125
0 -1 0 0.184

loop_
_geom_angle_atom_site_label_1
_geom_angle_atom_site_label_2
_geom_angle_atom_site_label_3
_geom_angle
_geom_angle_publ_flag
Br1 B1 N1 113.4(2) yes
Br1 B1 P1 116.6(2) yes
N1 B1 P1 100.3(2) yes
Br1 B1 H1 108.7 no
N1 B1 H1 108.7 no
P1 B1 H1 108.7 no
B1 N1 C2 106.3(3) yes
B1 N1 C31 113.5(3) yes
C2 N1 C31 108.7(3) yes
B1 N1 C41 109.0(3) yes
C2 N1 C41 111.6(3) yes
C31 N1 C41 107.8(3) yes
B1 P1 C1 90.72(17) yes
B1 P1 C11 117.52(17) yes
C1 P1 C11 110.23(16) yes
B1 P1 C21 114.93(16) yes
C1 P1 C21 111.97(16) yes
C11 P1 C21 110.02(16) yes
P1 C1 C2 112.5(3) yes
P1 C1 C6 127.9(3) yes
C2 C1 C6 119.5(3) yes
N1 C2 C1 115.8(3) yes
N1 C2 C3 122.7(3) yes
C1 C2 C3 121.5(3) yes
C2 C3 C4 117.9(4) yes
C2 C3 H31 121.4 no
C4 C3 H31 120.7 no
C3 C4 C5 121.4(4) yes
C3 C4 H41 119.1 no
C5 C4 H41 119.5 no
C4 C5 C6 120.5(4) yes
C4 C5 H51 120.2 no
C6 C5 H51 119.3 no
C1 C6 C5 119.2(4) yes
C1 C6 H61 120.4 no
C5 C6 H61 120.5 no
P1 C11 C12 119.2(3) yes
P1 C11 C16 120.9(3) yes
C12 C11 C16 119.8(3) yes
C11 C12 C13 119.9(3) yes
C11 C12 H121 120.4 no
C13 C12 H121 119.7 no
C12 C13 C14 120.2(4) yes
C12 C13 H131 119.6 no
C14 C13 H131 120.2 no
C13 C14 C15 120.2(4) yes
C13 C14 H141 119.5 no
C15 C14 H141 120.3 no
C14 C15 C16 120.3(4) yes
C14 C15 H151 120.1 no
C16 C15 H151 119.6 no
C11 C16 C15 119.5(4) yes
C11 C16 H161 120.5 no
C15 C16 H161 120.0 no
P1 C21 C22 121.8(3) yes
P1 C21 C26 118.0(3) yes
C22 C21 C26 120.3(3) yes
C21 C22 C23 119.4(3) yes
C21 C22 H221 120.7 no
C23 C22 H221 119.9 no
C22 C23 C24 120.8(4) yes
C22 C23 H231 120.0 no
C24 C23 H231 119.2 no
C23 C24 C25 119.8(3) yes
C23 C24 H241 120.2 no
C25 C24 H241 120.0 no
C24 C25 C26 120.5(3) yes
C24 C25 H251 120.2 no
C26 C25 H251 119.3 no
C21 C26 C25 119.3(4) yes
C21 C26 H261 120.2 no
C25 C26 H261 120.5 no
N1 C31 H311 108.9 no
N1 C31 H312 110.0 no
H311 C31 H312 109.7 no
N1 C31 H313 109.2 no
H311 C31 H313 109.9 no
H312 C31 H313 109.2 no
N1 C41 H411 109.9 no
N1 C41 H412 109.7 no
H411 C41 H412 109.3 no
N1 C41 H413 109.1 no
H411 C41 H413 110.1 no
H412 C41 H413 108.7 no
Cl3 C101 Cl2 109.8(2) yes
Cl3 C101 Cl1 110.5(2) yes
Cl2 C101 Cl1 110.5(2) yes
Cl3 C101 H1011 108.8 no
Cl2 C101 H1011 108.6 no
Cl1 C101 H1011 108.6 no
Cl5 C201 Cl6 109.3(2) yes
Cl5 C201 Cl4 110.3(3) yes
Cl6 C201 Cl4 110.2(3) yes
Cl5 C201 H2011 109.0 no
Cl6 C201 H2011 108.9 no
Cl4 C201 H2011 109.1 no

loop_
_geom_bond_atom_site_label_1
_geom_bond_atom_site_label_2
_geom_bond_distance
_geom_bond_publ_flag
B1 Br1 1.980(4) yes
B1 N1 1.621(5) yes
B1 P1 1.946(4) yes
B1 H1 1.100 no
Cl1 C101 1.746(4) yes
Cl2 C101 1.751(4) yes
Cl3 C101 1.754(4) yes
Cl4 C201 1.754(4) yes
Cl5 C201 1.769(5) yes
Cl6 C201 1.768(5) yes
N1 C2 1.495(4) yes
N1 C31 1.509(4) yes
N1 C41 1.506(4) yes
P1 C1 1.793(4) yes
P1 C11 1.802(3) yes
P1 C21 1.806(3) yes
C1 C2 1.392(5) yes
C1 C6 1.398(5) yes
C2 C3 1.379(5) yes
C3 C4 1.388(6) yes
C3 H31 0.930 no
C4 C5 1.382(6) yes
C4 H41 0.933 no
C5 C6 1.373(5) yes
C5 H51 0.927 no
C6 H61 0.930 no
C11 C12 1.398(5) yes
C11 C16 1.390(5) yes
C12 C13 1.382(5) yes
C12 H121 0.928 no
C13 C14 1.378(5) yes
C13 H131 0.923 no
C14 C15 1.383(6) yes
C14 H141 0.931 no
C15 C16 1.389(5) yes
C15 H151 0.934 no
C16 H161 0.929 no
C21 C22 1.381(5) yes
C21 C26 1.399(5) yes
C22 C23 1.386(5) yes
C22 H221 0.932 no
C23 C24 1.380(5) yes
C23 H231 0.926 no
C24 C25 1.377(5) yes
C24 H241 0.928 no
C25 C26 1.387(5) yes
C25 H251 0.929 no
C26 H261 0.924 no
C31 H311 0.965 no
C31 H312 0.958 no
C31 H313 0.961 no
C41 H411 0.965 no
C41 H412 0.961 no
C41 H413 0.971 no
C101 H1011 0.977 no
C201 H2011 0.978 no
